data_4023213
loop_
_publ_author_name
'Youqian Deng'
'Yihua Yu'
'Shengming Ma'

_publ_section_title
;
 PdCl~2~/NaI-Catalyzed Homodimeric Coupling-Cyclization Reaction
 of 2,3-Allenols: An Efficient Synthesis of
 4-(1',3'-Dien-2'-yl)-2,5-dihydrofuran Derivatives
;
_journal_name_full 'Journal of Organic Chemistry'
_journal_page_first 585
_journal_page_last 589
_journal_paper_doi 10.1021/jo702332m
_journal_volume 73
_journal_year 2008
_chemical_formula_sum 'C28 H33 N O3'
_chemical_formula_weight 431.55
_chemical_name_systematic
; 
 ? 
;
_space_group_IT_number 14
_symmetry_cell_setting monoclinic
_symmetry_space_group_name_Hall '-P 2ybc'
_symmetry_space_group_name_H-M 'P 1 21/c 1'
_atom_sites_solution_hydrogens geom
_atom_sites_solution_primary direct
_atom_sites_solution_secondary difmap
_audit_creation_method SHELXL-97
_cell_angle_alpha 90.00
_cell_angle_beta 97.815(8)
_cell_angle_gamma 90.00
_cell_formula_units_Z 4
_cell_length_a 16.051(6)
_cell_length_b 13.024(5)
_cell_length_c 11.211(4)
_cell_measurement_reflns_used 2574
_cell_measurement_temperature 293(2)
_cell_measurement_theta_max 48.021
_cell_measurement_theta_min 4.820
_cell_volume 2322.0(15)
_computing_cell_refinement 'Bruker SMART'
_computing_data_collection 'Bruker SMART'
_computing_data_reduction 'Bruker SHELXTL'
_computing_molecular_graphics 'Bruker SHELXTL'
_computing_publication_material 'Bruker SHELXTL'
_computing_structure_refinement 'SHELXL-97 (Sheldrick, 1997)'
_computing_structure_solution 'SHELXS-97 (Sheldrick, 1990)'
_diffrn_ambient_temperature 293(2)
_diffrn_measured_fraction_theta_full 0.990
_diffrn_measured_fraction_theta_max 0.990
_diffrn_measurement_device_type 'CCD area detector'
_diffrn_measurement_method 'phi and omega scans'
_diffrn_radiation_monochromator graphite
_diffrn_radiation_source 'fine-focus sealed tube'
_diffrn_radiation_type MoK\a
_diffrn_radiation_wavelength 0.71073
_diffrn_reflns_av_R_equivalents 0.0967
_diffrn_reflns_av_sigmaI/netI 0.0961
_diffrn_reflns_limit_h_max 19
_diffrn_reflns_limit_h_min -20
_diffrn_reflns_limit_k_max 16
_diffrn_reflns_limit_k_min -16
_diffrn_reflns_limit_l_max 9
_diffrn_reflns_limit_l_min -14
_diffrn_reflns_number 13674
_diffrn_reflns_theta_full 27.50
_diffrn_reflns_theta_max 27.50
_diffrn_reflns_theta_min 1.28
_exptl_absorpt_coefficient_mu 0.079
_exptl_absorpt_correction_T_max 1.0000
_exptl_absorpt_correction_T_min 0.7957
_exptl_absorpt_correction_type empirical
_exptl_absorpt_process_details sadabs
_exptl_crystal_colour colorless
_exptl_crystal_density_diffrn 1.234
_exptl_crystal_density_method 'not measured'
_exptl_crystal_description prismatic
_exptl_crystal_F_000 928
_exptl_crystal_size_max 0.490
_exptl_crystal_size_mid 0.362
_exptl_crystal_size_min 0.178
_refine_diff_density_max 0.559
_refine_diff_density_min -0.200
_refine_diff_density_rms 0.071
_refine_ls_extinction_coef 0.023(3)
_refine_ls_extinction_expression Fc^*^=kFc[1+0.001xFc^2^\l^3^/sin(2\q)]^-1/4^
_refine_ls_extinction_method SHELXL
_refine_ls_goodness_of_fit_ref 0.909
_refine_ls_hydrogen_treatment mixed
_refine_ls_matrix_type full
_refine_ls_number_parameters 302
_refine_ls_number_reflns 5282
_refine_ls_number_restraints 1
_refine_ls_restrained_S_all 0.909
_refine_ls_R_factor_all 0.1165
_refine_ls_R_factor_gt 0.0688
_refine_ls_shift/su_max 0.000
_refine_ls_shift/su_mean 0.000
_refine_ls_structure_factor_coef Fsqd
_refine_ls_weighting_details 'calc w=1/[\s^2^(Fo^2^)+(0.1140P)^2^+0.0000P] where P=(Fo^2^+2Fc^2^)/3'
_refine_ls_weighting_scheme calc
_refine_ls_wR_factor_gt 0.1807
_refine_ls_wR_factor_ref 0.2082
_reflns_number_gt 2744
_reflns_number_total 5282
_reflns_threshold_expression >2sigma(I)
_cod_data_source_file jo702332m-File001.cif
_cod_data_source_block cd27264
_cod_depositor_comments
;
The following automatic conversions were performed:
'_symmetry_cell_setting' value 'Monoclinic' changed to 'monoclinic'
according to '/home/saulius/struct/CIF-dictionaries/cif_core.dic'
dictionary named 'cif_core.dic' version 2.4.1 from 2010-06-29.

Automatic conversion script
Id: cif_fix_enum 1527 2010-12-29 10:47:43Z saulius 
;
_cod_original_sg_symbol_H-M 'P 21/c'
_cod_database_code 4023213

loop_
_symmetry_equiv_pos_as_xyz
'x, y, z'
'-x, y+1/2, -z+1/2'
'-x, -y, -z'
'x, -y-1/2, z-1/2'

loop_
_atom_site_label
_atom_site_type_symbol
_atom_site_fract_x
_atom_site_fract_y
_atom_site_fract_z
_atom_site_U_iso_or_equiv
_atom_site_adp_type
_atom_site_occupancy
_atom_site_symmetry_multiplicity
_atom_site_calc_flag
_atom_site_refinement_flags
_atom_site_disorder_assembly
_atom_site_disorder_group
O1 O -0.01634(11) 0.54730(15) 0.17802(16) 0.0625(6) Uani 1 1 d . . .
O2 O 0.22064(11) 0.72036(17) 0.32134(17) 0.0684(6) Uani 1 1 d . . .
O3 O 0.38461(11) 0.61667(14) 0.23174(19) 0.0607(6) Uani 1 1 d . . .
N1 N 0.09765(11) 0.63362(14) 0.27503(16) 0.0397(5) Uani 1 1 d . . .
C1 C 0.05301(15) 0.58296(19) 0.1776(2) 0.0431(6) Uani 1 1 d . . .
C2 C 0.17419(15) 0.67317(18) 0.2485(2) 0.0438(6) Uani 1 1 d . . .
C3 C 0.18155(15) 0.64977(19) 0.1182(2) 0.0419(6) Uani 1 1 d . . .
C4 C 0.10847(15) 0.57515(19) 0.0814(2) 0.0429(6) Uani 1 1 d D . .
C5 C 0.13677(15) 0.46236(19) 0.0755(2) 0.0507(7) Uani 1 1 d . . .
H5A H 0.0911 0.4180 0.0916 0.061 Uiso 1 1 calc R . .
H5B H 0.1487 0.4476 -0.0053 0.061 Uiso 1 1 calc R . .
C6 C 0.21355(15) 0.43824(17) 0.1638(2) 0.0428(6) Uani 1 1 d . . .
C7 C 0.27591(14) 0.50546(18) 0.1653(2) 0.0443(6) Uani 1 1 d . . .
C8 C 0.26414(15) 0.60107(18) 0.0921(3) 0.0441(6) Uani 1 1 d . . .
C9 C 0.34763(16) 0.6555(2) 0.1156(3) 0.0515(7) Uani 1 1 d . . .
C10 C 0.35877(16) 0.5120(2) 0.2438(3) 0.0650(8) Uani 1 1 d . . .
H10A H 0.3528 0.4964 0.3268 0.078 Uiso 1 1 calc R . .
H10B H 0.3991 0.4649 0.2167 0.078 Uiso 1 1 calc R . .
C11 C 0.21267(15) 0.34834(18) 0.2416(2) 0.0490(6) Uani 1 1 d . . .
H11 H 0.1717 0.3482 0.2928 0.059 Uiso 1 1 calc R . .
C12 C 0.26244(15) 0.26744(18) 0.2485(2) 0.0443(6) Uani 1 1 d . . .
C13 C 0.2543(2) 0.1810(2) 0.3328(3) 0.0658(8) Uani 1 1 d . . .
H13A H 0.2080 0.1947 0.3778 0.079 Uiso 1 1 calc R . .
H13B H 0.3054 0.1759 0.3897 0.079 Uiso 1 1 calc R . .
C14 C 0.2391(2) 0.0807(2) 0.2665(3) 0.0699(9) Uani 1 1 d . . .
H14A H 0.2379 0.0252 0.3239 0.084 Uiso 1 1 calc R . .
H14B H 0.1849 0.0829 0.2162 0.084 Uiso 1 1 calc R . .
C15 C 0.3069(2) 0.0609(2) 0.1896(3) 0.0748(9) Uani 1 1 d . . .
H15A H 0.2946 -0.0023 0.1448 0.090 Uiso 1 1 calc R . .
H15B H 0.3602 0.0523 0.2407 0.090 Uiso 1 1 calc R . .
C16 C 0.3136(2) 0.1477(2) 0.1034(3) 0.0775(10) Uani 1 1 d . . .
H16A H 0.2621 0.1519 0.0472 0.093 Uiso 1 1 calc R . .
H16B H 0.3595 0.1342 0.0576 0.093 Uiso 1 1 calc R . .
C17 C 0.32873(16) 0.2495(2) 0.1688(2) 0.0570(7) Uani 1 1 d . . .
H17A H 0.3837 0.2489 0.2170 0.068 Uiso 1 1 calc R . .
H17B H 0.3277 0.3047 0.1107 0.068 Uiso 1 1 calc R . .
C18 C 0.34723(17) 0.7714(2) 0.1268(3) 0.0638(8) Uani 1 1 d . . .
H18A H 0.3165 0.8004 0.0541 0.077 Uiso 1 1 calc R . .
H18B H 0.3179 0.7904 0.1937 0.077 Uiso 1 1 calc R . .
C19 C 0.43332(19) 0.8161(2) 0.1460(4) 0.0795(10) Uani 1 1 d . . .
H19A H 0.4617 0.7945 0.2239 0.095 Uiso 1 1 calc R . .
H19B H 0.4293 0.8905 0.1466 0.095 Uiso 1 1 calc R . .
C20 C 0.4853(2) 0.7828(3) 0.0474(3) 0.0870(11) Uani 1 1 d . . .
H20A H 0.4607 0.8114 -0.0293 0.104 Uiso 1 1 calc R . .
H20B H 0.5421 0.8092 0.0658 0.104 Uiso 1 1 calc R . .
C21 C 0.4880(2) 0.6684(3) 0.0380(3) 0.0831(10) Uani 1 1 d . . .
H21A H 0.5183 0.6492 -0.0278 0.100 Uiso 1 1 calc R . .
H21B H 0.5179 0.6403 0.1117 0.100 Uiso 1 1 calc R . .
C22 C 0.40206(18) 0.6248(2) 0.0170(3) 0.0690(8) Uani 1 1 d . . .
H22A H 0.4060 0.5505 0.0142 0.083 Uiso 1 1 calc R . .
H22B H 0.3744 0.6480 -0.0606 0.083 Uiso 1 1 calc R . .
C23 C 0.06772(14) 0.64026(17) 0.3896(2) 0.0393(5) Uani 1 1 d . . .
C24 C -0.00597(16) 0.6908(2) 0.3998(2) 0.0547(7) Uani 1 1 d . . .
H24 H -0.0355 0.7236 0.3334 0.066 Uiso 1 1 calc R . .
C25 C -0.03579(18) 0.6924(2) 0.5095(3) 0.0619(8) Uani 1 1 d . . .
H25 H -0.0860 0.7261 0.5167 0.074 Uiso 1 1 calc R . .
C26 C 0.00753(19) 0.6452(2) 0.6073(3) 0.0607(8) Uani 1 1 d . . .
H26 H -0.0130 0.6464 0.6810 0.073 Uiso 1 1 calc R . .
C27 C 0.0813(2) 0.5961(2) 0.5962(2) 0.0609(8) Uani 1 1 d . . .
H27 H 0.1112 0.5640 0.6628 0.073 Uiso 1 1 calc R . .
C28 C 0.11156(17) 0.5939(2) 0.4878(2) 0.0507(7) Uani 1 1 d . . .
H28 H 0.1620 0.5607 0.4811 0.061 Uiso 1 1 calc R . .
H3 H 0.1761(14) 0.7116(18) 0.0747(19) 0.039(6) Uiso 1 1 d . . .
H4 H 0.0772(13) 0.5937(18) 0.0024(16) 0.049(7) Uiso 1 1 d D . .
H8 H 0.2549(14) 0.5851(17) 0.009(2) 0.041(6) Uiso 1 1 d . . .

loop_
_atom_site_aniso_label
_atom_site_aniso_U_11
_atom_site_aniso_U_22
_atom_site_aniso_U_33
_atom_site_aniso_U_23
_atom_site_aniso_U_13
_atom_site_aniso_U_12
O1 0.0427(11) 0.0867(15) 0.0569(12) -0.0081(10) 0.0028(8) -0.0173(10)
O2 0.0499(11) 0.0937(16) 0.0632(12) -0.0254(11) 0.0131(9) -0.0222(11)
O3 0.0376(10) 0.0557(12) 0.0811(16) -0.0056(10) -0.0011(9) -0.0074(8)
N1 0.0336(10) 0.0441(11) 0.0415(11) -0.0049(9) 0.0051(8) 0.0016(9)
C1 0.0410(14) 0.0473(14) 0.0390(13) -0.0006(11) -0.0018(10) 0.0067(11)
C2 0.0381(13) 0.0445(14) 0.0488(15) -0.0054(11) 0.0059(11) 0.0023(11)
C3 0.0454(14) 0.0360(13) 0.0460(14) 0.0028(11) 0.0119(11) 0.0055(11)
C4 0.0397(13) 0.0500(14) 0.0377(13) -0.0016(11) 0.0004(10) 0.0055(11)
C5 0.0457(14) 0.0482(15) 0.0563(16) -0.0123(12) -0.0004(12) 0.0016(12)
C6 0.0391(13) 0.0374(13) 0.0530(15) -0.0051(11) 0.0103(11) 0.0040(11)
C7 0.0363(13) 0.0403(13) 0.0575(15) -0.0021(11) 0.0110(11) 0.0048(10)
C8 0.0425(14) 0.0400(14) 0.0519(16) -0.0012(12) 0.0137(12) 0.0028(10)
C9 0.0414(14) 0.0481(15) 0.0665(18) 0.0042(13) 0.0129(12) 0.0055(12)
C10 0.0423(15) 0.0514(17) 0.098(2) 0.0092(15) -0.0032(14) -0.0022(13)
C11 0.0427(14) 0.0432(14) 0.0651(17) -0.0020(12) 0.0220(12) -0.0016(12)
C12 0.0476(14) 0.0399(13) 0.0460(14) -0.0001(11) 0.0090(11) -0.0043(11)
C13 0.087(2) 0.0506(16) 0.0649(19) 0.0101(14) 0.0275(16) 0.0041(15)
C14 0.072(2) 0.0465(16) 0.094(2) 0.0162(15) 0.0207(17) 0.0006(14)
C15 0.078(2) 0.0437(17) 0.103(3) -0.0029(16) 0.0140(18) 0.0116(15)
C16 0.092(2) 0.0595(19) 0.088(2) -0.0049(17) 0.0406(19) 0.0129(17)
C17 0.0477(15) 0.0514(16) 0.0746(19) 0.0061(14) 0.0177(13) 0.0049(12)
C18 0.0513(16) 0.0443(16) 0.100(2) -0.0027(15) 0.0246(15) -0.0027(13)
C19 0.0598(19) 0.0554(18) 0.128(3) -0.0057(18) 0.0302(19) -0.0102(15)
C20 0.065(2) 0.078(2) 0.127(3) 0.016(2) 0.046(2) -0.0075(17)
C21 0.062(2) 0.084(2) 0.113(3) -0.005(2) 0.0443(19) 0.0027(18)
C22 0.0504(17) 0.0673(19) 0.093(2) -0.0114(16) 0.0241(15) 0.0022(14)
C23 0.0389(13) 0.0374(12) 0.0423(13) -0.0040(10) 0.0080(10) -0.0039(10)
C24 0.0498(16) 0.0537(16) 0.0623(17) 0.0067(13) 0.0138(13) 0.0098(12)
C25 0.0590(18) 0.0637(18) 0.069(2) 0.0017(15) 0.0315(15) 0.0101(14)
C26 0.080(2) 0.0524(16) 0.0556(18) -0.0068(14) 0.0291(16) -0.0102(15)
C27 0.077(2) 0.0590(18) 0.0455(16) 0.0043(13) 0.0035(14) -0.0001(15)
C28 0.0497(15) 0.0497(15) 0.0524(16) -0.0010(12) 0.0055(12) 0.0078(12)

loop_
_atom_type_symbol
_atom_type_description
_atom_type_scat_dispersion_real
_atom_type_scat_dispersion_imag
_atom_type_scat_source
C C 0.0033 0.0016 'International Tables Vol C Tables 4.2.6.8 and 6.1.1.4'
H H 0.0000 0.0000 'International Tables Vol C Tables 4.2.6.8 and 6.1.1.4'
N N 0.0061 0.0033 'International Tables Vol C Tables 4.2.6.8 and 6.1.1.4'
O O 0.0106 0.0060 'International Tables Vol C Tables 4.2.6.8 and 6.1.1.4'

loop_
_geom_angle_atom_site_label_1
_geom_angle_atom_site_label_2
_geom_angle_atom_site_label_3
_geom_angle
_geom_angle_site_symmetry_1
_geom_angle_site_symmetry_3
_geom_angle_publ_flag
C10 O3 C9 109.16(19) . . ?
C1 N1 C2 112.41(19) . . ?
C1 N1 C23 122.23(19) . . ?
C2 N1 C23 125.34(19) . . ?
O1 C1 N1 123.9(2) . . ?
O1 C1 C4 128.1(2) . . ?
N1 C1 C4 107.8(2) . . ?
O2 C2 N1 121.8(2) . . ?
O2 C2 C3 129.7(2) . . ?
N1 C2 C3 108.5(2) . . ?
C2 C3 C8 116.8(2) . . ?
C2 C3 C4 103.28(19) . . ?
C8 C3 C4 109.61(19) . . ?
C2 C3 H3 108.3(13) . . ?
C8 C3 H3 106.1(13) . . ?
C4 C3 H3 113.0(14) . . ?
C1 C4 C3 105.75(19) . . ?
C1 C4 C5 107.7(2) . . ?
C3 C4 C5 113.3(2) . . ?
C1 C4 H4 110.6(13) . . ?
C3 C4 H4 111.3(14) . . ?
C5 C4 H4 108.1(14) . . ?
C6 C5 C4 113.0(2) . . ?
C6 C5 H5A 109.0 . . ?
C4 C5 H5A 109.0 . . ?
C6 C5 H5B 109.0 . . ?
C4 C5 H5B 109.0 . . ?
H5A C5 H5B 107.8 . . ?
C7 C6 C11 126.1(2) . . ?
C7 C6 C5 114.7(2) . . ?
C11 C6 C5 119.1(2) . . ?
C6 C7 C8 120.4(2) . . ?
C6 C7 C10 130.8(2) . . ?
C8 C7 C10 108.2(2) . . ?
C7 C8 C9 104.7(2) . . ?
C7 C8 C3 106.81(19) . . ?
C9 C8 C3 122.9(2) . . ?
C7 C8 H8 110.5(14) . . ?
C9 C8 H8 107.0(13) . . ?
C3 C8 H8 104.7(13) . . ?
O3 C9 C8 103.85(19) . . ?
O3 C9 C18 106.3(2) . . ?
C8 C9 C18 118.0(2) . . ?
O3 C9 C22 110.4(2) . . ?
C8 C9 C22 109.1(2) . . ?
C18 C9 C22 109.0(2) . . ?
O3 C10 C7 104.1(2) . . ?
O3 C10 H10A 110.9 . . ?
C7 C10 H10A 110.9 . . ?
O3 C10 H10B 110.9 . . ?
C7 C10 H10B 110.9 . . ?
H10A C10 H10B 108.9 . . ?
C12 C11 C6 128.4(2) . . ?
C12 C11 H11 115.8 . . ?
C6 C11 H11 115.8 . . ?
C11 C12 C13 122.5(2) . . ?
C11 C12 C17 124.3(2) . . ?
C13 C12 C17 113.0(2) . . ?
C12 C13 C14 111.4(2) . . ?
C12 C13 H13A 109.3 . . ?
C14 C13 H13A 109.3 . . ?
C12 C13 H13B 109.3 . . ?
C14 C13 H13B 109.3 . . ?
H13A C13 H13B 108.0 . . ?
C15 C14 C13 110.5(2) . . ?
C15 C14 H14A 109.5 . . ?
C13 C14 H14A 109.5 . . ?
C15 C14 H14B 109.5 . . ?
C13 C14 H14B 109.5 . . ?
H14A C14 H14B 108.1 . . ?
C14 C15 C16 111.2(2) . . ?
C14 C15 H15A 109.4 . . ?
C16 C15 H15A 109.4 . . ?
C14 C15 H15B 109.4 . . ?
C16 C15 H15B 109.4 . . ?
H15A C15 H15B 108.0 . . ?
C15 C16 C17 111.5(3) . . ?
C15 C16 H16A 109.3 . . ?
C17 C16 H16A 109.3 . . ?
C15 C16 H16B 109.3 . . ?
C17 C16 H16B 109.3 . . ?
H16A C16 H16B 108.0 . . ?
C12 C17 C16 110.2(2) . . ?
C12 C17 H17A 109.6 . . ?
C16 C17 H17A 109.6 . . ?
C12 C17 H17B 109.6 . . ?
C16 C17 H17B 109.6 . . ?
H17A C17 H17B 108.1 . . ?
C19 C18 C9 112.8(2) . . ?
C19 C18 H18A 109.0 . . ?
C9 C18 H18A 109.0 . . ?
C19 C18 H18B 109.0 . . ?
C9 C18 H18B 109.0 . . ?
H18A C18 H18B 107.8 . . ?
C18 C19 C20 111.7(3) . . ?
C18 C19 H19A 109.3 . . ?
C20 C19 H19A 109.3 . . ?
C18 C19 H19B 109.3 . . ?
C20 C19 H19B 109.3 . . ?
H19A C19 H19B 107.9 . . ?
C21 C20 C19 110.9(2) . . ?
C21 C20 H20A 109.5 . . ?
C19 C20 H20A 109.5 . . ?
C21 C20 H20B 109.5 . . ?
C19 C20 H20B 109.5 . . ?
H20A C20 H20B 108.1 . . ?
C22 C21 C20 111.1(3) . . ?
C22 C21 H21A 109.4 . . ?
C20 C21 H21A 109.4 . . ?
C22 C21 H21B 109.4 . . ?
C20 C21 H21B 109.4 . . ?
H21A C21 H21B 108.0 . . ?
C21 C22 C9 113.0(3) . . ?
C21 C22 H22A 109.0 . . ?
C9 C22 H22A 109.0 . . ?
C21 C22 H22B 109.0 . . ?
C9 C22 H22B 109.0 . . ?
H22A C22 H22B 107.8 . . ?
C28 C23 C24 120.1(2) . . ?
C28 C23 N1 119.8(2) . . ?
C24 C23 N1 120.1(2) . . ?
C23 C24 C25 119.3(3) . . ?
C23 C24 H24 120.3 . . ?
C25 C24 H24 120.3 . . ?
C26 C25 C24 120.6(3) . . ?
C26 C25 H25 119.7 . . ?
C24 C25 H25 119.7 . . ?
C25 C26 C27 119.5(2) . . ?
C25 C26 H26 120.3 . . ?
C27 C26 H26 120.3 . . ?
C26 C27 C28 120.5(3) . . ?
C26 C27 H27 119.8 . . ?
C28 C27 H27 119.8 . . ?
C23 C28 C27 120.0(3) . . ?
C23 C28 H28 120.0 . . ?
C27 C28 H28 120.0 . . ?

loop_
_geom_bond_atom_site_label_1
_geom_bond_atom_site_label_2
_geom_bond_distance
_geom_bond_site_symmetry_2
_geom_bond_publ_flag
O1 C1 1.207(3) . ?
O2 C2 1.198(3) . ?
O3 C10 1.436(3) . ?
O3 C9 1.446(3) . ?
N1 C1 1.389(3) . ?
N1 C2 1.401(3) . ?
N1 C23 1.434(3) . ?
C1 C4 1.493(3) . ?
C2 C3 1.513(3) . ?
C3 C8 1.533(3) . ?
C3 C4 1.536(3) . ?
C3 H3 0.94(2) . ?
C4 C5 1.542(3) . ?
C4 H4 0.987(16) . ?
C5 C6 1.505(3) . ?
C5 H5A 0.9700 . ?
C5 H5B 0.9700 . ?
C6 C7 1.328(3) . ?
C6 C11 1.461(3) . ?
C7 C8 1.489(3) . ?
C7 C10 1.494(4) . ?
C8 C9 1.507(4) . ?
C8 H8 0.95(2) . ?
C9 C18 1.515(4) . ?
C9 C22 1.552(4) . ?
C10 H10A 0.9700 . ?
C10 H10B 0.9700 . ?
C11 C12 1.318(3) . ?
C11 H11 0.9300 . ?
C12 C13 1.487(4) . ?
C12 C17 1.498(3) . ?
C13 C14 1.507(4) . ?
C13 H13A 0.9700 . ?
C13 H13B 0.9700 . ?
C14 C15 1.499(4) . ?
C14 H14A 0.9700 . ?
C14 H14B 0.9700 . ?
C15 C16 1.502(4) . ?
C15 H15A 0.9700 . ?
C15 H15B 0.9700 . ?
C16 C17 1.518(4) . ?
C16 H16A 0.9700 . ?
C16 H16B 0.9700 . ?
C17 H17A 0.9700 . ?
C17 H17B 0.9700 . ?
C18 C19 1.488(4) . ?
C18 H18A 0.9700 . ?
C18 H18B 0.9700 . ?
C19 C20 1.536(4) . ?
C19 H19A 0.9700 . ?
C19 H19B 0.9700 . ?
C20 C21 1.494(5) . ?
C20 H20A 0.9700 . ?
C20 H20B 0.9700 . ?
C21 C22 1.481(4) . ?
C21 H21A 0.9700 . ?
C21 H21B 0.9700 . ?
C22 H22A 0.9700 . ?
C22 H22B 0.9700 . ?
C23 C28 1.364(3) . ?
C23 C24 1.372(3) . ?
C24 C25 1.379(4) . ?
C24 H24 0.9300 . ?
C25 C26 1.362(4) . ?
C25 H25 0.9300 . ?
C26 C27 1.366(4) . ?
C26 H26 0.9300 . ?
C27 C28 1.369(4) . ?
C27 H27 0.9300 . ?
C28 H28 0.9300 . ?

loop_
_geom_torsion_atom_site_label_1
_geom_torsion_atom_site_label_2
_geom_torsion_atom_site_label_3
_geom_torsion_atom_site_label_4
_geom_torsion
_geom_torsion_site_symmetry_1
_geom_torsion_site_symmetry_2
_geom_torsion_site_symmetry_3
_geom_torsion_site_symmetry_4
_geom_torsion_publ_flag
C2 N1 C1 O1 -176.2(2) . . . . ?
C23 N1 C1 O1 5.6(4) . . . . ?
C2 N1 C1 C4 8.0(3) . . . . ?
C23 N1 C1 C4 -170.27(19) . . . . ?
C1 N1 C2 O2 179.1(2) . . . . ?
C23 N1 C2 O2 -2.7(4) . . . . ?
C1 N1 C2 C3 1.8(3) . . . . ?
C23 N1 C2 C3 180.0(2) . . . . ?
O2 C2 C3 C8 52.3(4) . . . . ?
N1 C2 C3 C8 -130.7(2) . . . . ?
O2 C2 C3 C4 172.7(3) . . . . ?
N1 C2 C3 C4 -10.3(2) . . . . ?
O1 C1 C4 C3 170.3(3) . . . . ?
N1 C1 C4 C3 -14.1(2) . . . . ?
O1 C1 C4 C5 -68.3(3) . . . . ?
N1 C1 C4 C5 107.3(2) . . . . ?
C2 C3 C4 C1 14.5(2) . . . . ?
C8 C3 C4 C1 139.6(2) . . . . ?
C2 C3 C4 C5 -103.2(2) . . . . ?
C8 C3 C4 C5 21.9(3) . . . . ?
C1 C4 C5 C6 -85.8(2) . . . . ?
C3 C4 C5 C6 30.8(3) . . . . ?
C4 C5 C6 C7 -47.4(3) . . . . ?
C4 C5 C6 C11 130.4(2) . . . . ?
C11 C6 C7 C8 -172.0(2) . . . . ?
C5 C6 C7 C8 5.6(3) . . . . ?
C11 C6 C7 C10 -1.8(4) . . . . ?
C5 C6 C7 C10 175.8(3) . . . . ?
C6 C7 C8 C9 -179.2(2) . . . . ?
C10 C7 C8 C9 8.6(3) . . . . ?
C6 C7 C8 C3 49.1(3) . . . . ?
C10 C7 C8 C3 -123.1(2) . . . . ?
C2 C3 C8 C7 56.4(3) . . . . ?
C4 C3 C8 C7 -60.6(3) . . . . ?
C2 C3 C8 C9 -64.4(3) . . . . ?
C4 C3 C8 C9 178.7(2) . . . . ?
C10 O3 C9 C8 32.9(3) . . . . ?
C10 O3 C9 C18 158.1(2) . . . . ?
C10 O3 C9 C22 -83.9(2) . . . . ?
C7 C8 C9 O3 -24.5(2) . . . . ?
C3 C8 C9 O3 97.2(3) . . . . ?
C7 C8 C9 C18 -141.7(2) . . . . ?
C3 C8 C9 C18 -20.0(4) . . . . ?
C7 C8 C9 C22 93.3(3) . . . . ?
C3 C8 C9 C22 -145.0(3) . . . . ?
C9 O3 C10 C7 -27.3(3) . . . . ?
C6 C7 C10 O3 -160.4(2) . . . . ?
C8 C7 C10 O3 10.7(3) . . . . ?
C7 C6 C11 C12 -62.8(4) . . . . ?
C5 C6 C11 C12 119.6(3) . . . . ?
C6 C11 C12 C13 179.9(3) . . . . ?
C6 C11 C12 C17 -4.0(4) . . . . ?
C11 C12 C13 C14 121.6(3) . . . . ?
C17 C12 C13 C14 -55.0(3) . . . . ?
C12 C13 C14 C15 55.3(4) . . . . ?
C13 C14 C15 C16 -56.4(4) . . . . ?
C14 C15 C16 C17 56.4(4) . . . . ?
C11 C12 C17 C16 -122.7(3) . . . . ?
C13 C12 C17 C16 53.8(3) . . . . ?
C15 C16 C17 C12 -54.1(3) . . . . ?
O3 C9 C18 C19 65.9(3) . . . . ?
C8 C9 C18 C19 -178.2(3) . . . . ?
C22 C9 C18 C19 -53.1(3) . . . . ?
C9 C18 C19 C20 54.8(4) . . . . ?
C18 C19 C20 C21 -55.1(4) . . . . ?
C19 C20 C21 C22 55.8(4) . . . . ?
C20 C21 C22 C9 -56.7(4) . . . . ?
O3 C9 C22 C21 -62.1(3) . . . . ?
C8 C9 C22 C21 -175.6(3) . . . . ?
C18 C9 C22 C21 54.3(3) . . . . ?
C1 N1 C23 C28 115.3(3) . . . . ?
C2 N1 C23 C28 -62.7(3) . . . . ?
C1 N1 C23 C24 -63.0(3) . . . . ?
C2 N1 C23 C24 119.0(3) . . . . ?
C28 C23 C24 C25 -1.2(4) . . . . ?
N1 C23 C24 C25 177.1(2) . . . . ?
C23 C24 C25 C26 0.6(4) . . . . ?
C24 C25 C26 C27 0.2(4) . . . . ?
C25 C26 C27 C28 -0.2(4) . . . . ?
C24 C23 C28 C27 1.2(4) . . . . ?
N1 C23 C28 C27 -177.1(2) . . . . ?
C26 C27 C28 C23 -0.4(4) . . . . ?
